data_7016744
loop_
_publ_author_name
'Crespo, Margarita'
'Font-Bardia, Merc\`e'
'Calvet, Teresa'

_publ_section_title
;
 Biaryl formation in the synthesis of endo and exo-platinacycles.
;
_journal_issue 37
_journal_name_full 'Dalton transactions (Cambridge, England : 2003)'
_journal_page_first 9431
_journal_page_last 9438
_journal_paper_doi 10.1039/c1dt10664c
_journal_volume 40
_journal_year 2011
_chemical_formula_moiety 'C39 H32 Br Cl N P Pt'
_chemical_formula_sum 'C39 H32 Br Cl N P Pt'
_chemical_formula_weight 856.08
_chemical_name_systematic
;
?
;
_space_group_IT_number 14
_symmetry_cell_setting monoclinic
_symmetry_space_group_name_Hall '-P 2ybc'
_symmetry_space_group_name_H-M 'P 1 21/c 1'
_atom_sites_solution_hydrogens geom
_atom_sites_solution_primary direct
_atom_sites_solution_secondary difmap
_audit_creation_method SHELXL-97
_cell_angle_alpha 90.00
_cell_angle_beta 108.56(2)
_cell_angle_gamma 90.00
_cell_formula_units_Z 4
_cell_length_a 21.026(8)
_cell_length_b 7.879(5)
_cell_length_c 21.075(8)
_cell_measurement_reflns_used 293
_cell_measurement_temperature 173(2)
_cell_measurement_theta_max 31
_cell_measurement_theta_min 3
_cell_volume 3310(3)
_computing_cell_refinement 'AUTOMAR (Claudio Klein, 2005)'
_computing_data_collection 'MARXDS (Claudio Klein, 2005)'
_computing_data_reduction 'MARSCALE (Claudio Klein, 2005)'
_computing_molecular_graphics 'ORTEP (Brueggermann and Smith, 1990)'
_computing_publication_material 'PLATON (Spek, 1990)'
_computing_structure_refinement 'SHELXL-97 (Sheldrick, 1997)'
_computing_structure_solution 'SHELXS-97 (Sheldrick, 1997)'
_diffrn_ambient_temperature 173(2)
_diffrn_measured_fraction_theta_full 0.984
_diffrn_measured_fraction_theta_max 0.780
_diffrn_measurement_device_type 'MAR345 with image plate detector'
_diffrn_measurement_method 'phi scan'
_diffrn_radiation_monochromator graphite
_diffrn_radiation_source 'fine-focus sealed tube'
_diffrn_radiation_type MoK\a
_diffrn_radiation_wavelength 0.71073
_diffrn_reflns_av_R_equivalents 0.0748
_diffrn_reflns_av_sigmaI/netI 0.0985
_diffrn_reflns_limit_h_max 31
_diffrn_reflns_limit_h_min -25
_diffrn_reflns_limit_k_max 11
_diffrn_reflns_limit_k_min -11
_diffrn_reflns_limit_l_max 30
_diffrn_reflns_limit_l_min -30
_diffrn_reflns_number 27088
_diffrn_reflns_theta_full 25.00
_diffrn_reflns_theta_max 32.29
_diffrn_reflns_theta_min 1.97
_exptl_absorpt_coefficient_mu 5.605
_exptl_absorpt_correction_T_max 0.76
_exptl_absorpt_correction_T_min 0.59
_exptl_absorpt_correction_type empirical
_exptl_absorpt_process_details sadabs
_exptl_crystal_colour yellow
_exptl_crystal_density_diffrn 1.718
_exptl_crystal_density_method 'not measured'
_exptl_crystal_description prism
_exptl_crystal_F_000 1672
_exptl_crystal_size_max 0.2
_exptl_crystal_size_mid 0.08
_exptl_crystal_size_min 0.05
_refine_diff_density_max 2.829
_refine_diff_density_min -0.909
_refine_diff_density_rms 0.165
_refine_ls_extinction_coef 0.0011(2)
_refine_ls_extinction_expression Fc^*^=kFc[1+0.001xFc^2^\l^3^/sin(2\q)]^-1/4^
_refine_ls_extinction_method SHELXL
_refine_ls_goodness_of_fit_ref 1.090
_refine_ls_hydrogen_treatment constr
_refine_ls_matrix_type full
_refine_ls_number_parameters 399
_refine_ls_number_reflns 9183
_refine_ls_number_restraints 1
_refine_ls_restrained_S_all 1.095
_refine_ls_R_factor_all 0.0696
_refine_ls_R_factor_gt 0.0563
_refine_ls_shift/su_max 0.001
_refine_ls_shift/su_mean 0.000
_refine_ls_structure_factor_coef Fsqd
_refine_ls_weighting_details 'calc w=1/[\s^2^(Fo^2^)+(0.0717P)^2^+1.3414P] where P=(Fo^2^+2Fc^2^)/3'
_refine_ls_weighting_scheme calc
_refine_ls_wR_factor_gt 0.1563
_refine_ls_wR_factor_ref 0.1659
_reflns_number_gt 7107
_reflns_number_total 9183
_reflns_threshold_expression >2sigma(I)
_cod_data_source_file c1dt10664c.txt
_cod_data_source_block mcom92a
_cod_original_sg_symbol_H-M P21/c
_cod_database_code 7016744

loop_
_symmetry_equiv_pos_as_xyz
'x, y, z'
'-x, y+1/2, -z+1/2'
'-x, -y, -z'
'x, -y-1/2, z-1/2'

loop_
_atom_site_label
_atom_site_type_symbol
_atom_site_fract_x
_atom_site_fract_y
_atom_site_fract_z
_atom_site_U_iso_or_equiv
_atom_site_adp_type
_atom_site_occupancy
_atom_site_symmetry_multiplicity
_atom_site_calc_flag
_atom_site_refinement_flags
Pt1 Pt 0.234027(11) 0.65631(2) 0.003071(10) 0.05640(10) Uani 1 1 d U
Br1 Br 0.19112(4) 0.66956(8) 0.10091(4) 0.0761(2) Uani 1 1 d U
P1 P 0.32753(7) 0.52170(16) 0.06393(7) 0.0541(3) Uani 1 1 d .
Cl1 Cl 0.40592(12) 0.6786(2) -0.16438(11) 0.0875(5) Uani 1 1 d .
N1 N 0.1454(3) 0.7542(6) -0.0633(2) 0.0667(11) Uani 1 1 d .
C1 C -0.0690(5) 0.8580(10) -0.1491(5) 0.095(2) Uani 1 1 d .
H1 H -0.0667 0.8220 -0.1065 0.115 Uiso 1 1 calc R
C2 C -0.1154(4) 0.7821(11) -0.2053(4) 0.090(2) Uani 1 1 d .
H2 H -0.1454 0.7020 -0.1990 0.108 Uiso 1 1 calc R
C3 C -0.1176(5) 0.8233(10) -0.2691(5) 0.090(2) Uani 1 1 d .
C4 C -0.0720(4) 0.9397(10) -0.2777(4) 0.0844(19) Uani 1 1 d .
H4 H -0.0705 0.9651 -0.3202 0.101 Uiso 1 1 calc R
C5 C -0.0282(4) 1.0187(9) -0.2213(4) 0.0855(19) Uani 1 1 d .
H5 H 0.0018 1.0989 -0.2274 0.103 Uiso 1 1 calc R
C6 C -0.0273(4) 0.9827(9) -0.1562(4) 0.0821(18) Uani 1 1 d .
C7 C 0.0197(3) 1.0734(8) -0.0978(3) 0.0690(14) Uani 1 1 d .
C8 C 0.0133(5) 1.2476(11) -0.0928(5) 0.101(2) Uani 1 1 d .
H8 H -0.0216 1.3039 -0.1243 0.121 Uiso 1 1 calc R
C9 C 0.0579(6) 1.3387(9) -0.0422(5) 0.093(3) Uani 1 1 d .
H9 H 0.0506 1.4540 -0.0381 0.112 Uiso 1 1 calc R
C10 C 0.1138(5) 1.2611(11) 0.0032(4) 0.087(2) Uani 1 1 d .
H10 H 0.1467 1.3242 0.0342 0.104 Uiso 1 1 calc R
C11 C 0.1180(5) 1.0888(11) -0.0003(4) 0.088(2) Uani 1 1 d .
H11 H 0.1534 1.0344 0.0313 0.106 Uiso 1 1 calc R
C12 C 0.0730(3) 0.9913(8) -0.0477(3) 0.0679(14) Uani 1 1 d .
C13 C 0.0810(4) 0.8031(8) -0.0479(3) 0.0692(14) Uani 1 1 d .
H13A H 0.0425 0.7536 -0.0814 0.083 Uiso 1 1 calc R
H13B H 0.0828 0.7578 -0.0046 0.083 Uiso 1 1 calc R
C14 C 0.1454(4) 0.7681(8) -0.1228(3) 0.0719(15) Uani 1 1 d .
H14 H 0.1072 0.8030 -0.1566 0.086 Uiso 1 1 calc R
C15 C 0.2048(3) 0.7294(8) -0.1365(3) 0.0633(12) Uani 1 1 d .
C16 C 0.2124(4) 0.7510(9) -0.2014(3) 0.0797(18) Uani 1 1 d .
H16 H 0.1752 0.7780 -0.2378 0.096 Uiso 1 1 calc R
C17 C 0.2735(4) 0.7325(9) -0.2101(4) 0.0806(17) Uani 1 1 d .
H17 H 0.2791 0.7447 -0.2519 0.097 Uiso 1 1 calc R
C18 C 0.3275(3) 0.6943(7) -0.1530(3) 0.0621(13) Uani 1 1 d .
C19 C 0.3262(4) 0.6683(6) -0.0898(3) 0.0651(15) Uani 1 1 d .
H19 H 0.3647 0.6444 -0.0543 0.078 Uiso 1 1 calc R
C20 C 0.2624(3) 0.6801(6) -0.0820(3) 0.0536(11) Uani 1 1 d .
C21 C -0.1671(5) 0.7378(12) -0.3299(4) 0.099(2) Uani 1 1 d .
H21A H -0.1948 0.6602 -0.3153 0.148 Uiso 1 1 calc R
H21B H -0.1428 0.6769 -0.3543 0.148 Uiso 1 1 calc R
H21C H -0.1948 0.8224 -0.3583 0.148 Uiso 1 1 calc R
C22 C 0.3182(3) 0.3904(7) 0.1312(2) 0.0539(11) Uani 1 1 d .
C23 C 0.3310(3) 0.4582(8) 0.1962(3) 0.0656(13) Uani 1 1 d .
H23 H 0.3466 0.5689 0.2053 0.079 Uiso 1 1 calc R
C24 C 0.3205(4) 0.3593(8) 0.2462(4) 0.0767(18) Uani 1 1 d .
H24 H 0.3284 0.4065 0.2885 0.092 Uiso 1 1 calc R
C25 C 0.2990(4) 0.1957(9) 0.2358(4) 0.0780(17) Uani 1 1 d .
H25 H 0.2942 0.1309 0.2709 0.094 Uiso 1 1 calc R
C26 C 0.2839(5) 0.1249(11) 0.1706(5) 0.096(2) Uani 1 1 d .
H26 H 0.2669 0.0154 0.1618 0.115 Uiso 1 1 calc R
C27 C 0.2953(4) 0.2234(9) 0.1203(3) 0.0757(16) Uani 1 1 d .
H27 H 0.2874 0.1760 0.0781 0.091 Uiso 1 1 calc R
C28 C 0.3596(3) 0.3705(6) 0.0161(3) 0.0545(11) Uani 1 1 d .
C29 C 0.4278(4) 0.3610(8) 0.0224(4) 0.0743(17) Uani 1 1 d .
H29 H 0.4585 0.4355 0.0503 0.089 Uiso 1 1 calc R
C30 C 0.4488(4) 0.2384(10) -0.0138(4) 0.0849(19) Uani 1 1 d .
H30 H 0.4941 0.2295 -0.0095 0.102 Uiso 1 1 calc R
C31 C 0.4026(4) 0.1281(9) -0.0568(4) 0.0801(19) Uani 1 1 d .
H31 H 0.4171 0.0447 -0.0803 0.096 Uiso 1 1 calc R
C32 C 0.3381(5) 0.1440(8) -0.0635(4) 0.083(2) Uani 1 1 d .
H32 H 0.3075 0.0730 -0.0933 0.100 Uiso 1 1 calc R
C33 C 0.3140(3) 0.2636(8) -0.0274(3) 0.0673(14) Uani 1 1 d .
H33 H 0.2685 0.2708 -0.0326 0.081 Uiso 1 1 calc R
C34 C 0.3956(3) 0.6664(6) 0.1058(3) 0.0588(12) Uani 1 1 d .
C35 C 0.3888(4) 0.8370(7) 0.0904(4) 0.0727(17) Uani 1 1 d .
H35 H 0.3501 0.8765 0.0585 0.087 Uiso 1 1 calc R
C36 C 0.4398(4) 0.9503(8) 0.1223(4) 0.0768(17) Uani 1 1 d .
H36 H 0.4356 1.0643 0.1103 0.092 Uiso 1 1 calc R
C37 C 0.4964(4) 0.8956(10) 0.1714(4) 0.0768(17) Uani 1 1 d .
H37 H 0.5293 0.9728 0.1939 0.092 Uiso 1 1 calc R
C38 C 0.5042(4) 0.7233(9) 0.1871(3) 0.0751(16) Uani 1 1 d .
H38 H 0.5432 0.6849 0.2190 0.090 Uiso 1 1 calc R
C39 C 0.4536(3) 0.6084(9) 0.1552(3) 0.0710(15) Uani 1 1 d .
H39 H 0.4583 0.4940 0.1666 0.085 Uiso 1 1 calc R

loop_
_atom_site_aniso_label
_atom_site_aniso_U_11
_atom_site_aniso_U_22
_atom_site_aniso_U_33
_atom_site_aniso_U_23
_atom_site_aniso_U_13
_atom_site_aniso_U_12
Pt1 0.05927(16) 0.05535(14) 0.05185(15) 0.00007(7) 0.01381(10) 0.00143(7)
Br1 0.0783(5) 0.0847(4) 0.0649(4) -0.0007(3) 0.0224(3) 0.0060(3)
P1 0.0583(7) 0.0528(6) 0.0483(6) 0.0001(5) 0.0132(5) 0.0008(5)
Cl1 0.0853(12) 0.0927(11) 0.0894(13) 0.0033(9) 0.0349(10) 0.0031(9)
N1 0.068(3) 0.068(3) 0.059(3) -0.001(2) 0.013(2) 0.002(2)
C1 0.083(5) 0.113(6) 0.085(6) 0.002(4) 0.019(5) -0.003(4)
C2 0.074(4) 0.104(5) 0.088(5) 0.002(4) 0.022(4) -0.007(4)
C3 0.073(5) 0.096(5) 0.095(6) 0.002(4) 0.016(4) 0.000(4)
C4 0.090(5) 0.088(4) 0.073(4) 0.005(4) 0.023(4) 0.014(4)
C5 0.091(5) 0.087(4) 0.077(4) 0.001(4) 0.026(4) 0.003(4)
C6 0.077(4) 0.088(4) 0.083(5) 0.000(4) 0.027(4) 0.002(3)
C7 0.064(3) 0.069(3) 0.073(4) 0.006(3) 0.019(3) 0.009(3)
C8 0.104(6) 0.089(5) 0.108(6) 0.002(5) 0.032(5) 0.015(5)
C9 0.121(8) 0.065(4) 0.101(6) -0.007(4) 0.046(6) 0.001(4)
C10 0.097(6) 0.084(5) 0.079(5) -0.011(4) 0.029(4) -0.009(4)
C11 0.099(6) 0.084(4) 0.076(4) -0.003(4) 0.019(4) -0.001(4)
C12 0.071(4) 0.069(3) 0.064(3) 0.001(3) 0.023(3) 0.006(3)
C13 0.070(4) 0.072(3) 0.065(3) 0.004(3) 0.021(3) 0.001(3)
C14 0.072(4) 0.072(4) 0.068(4) 0.009(3) 0.017(3) 0.000(3)
C15 0.063(3) 0.066(3) 0.058(3) 0.003(2) 0.016(2) 0.000(3)
C16 0.081(5) 0.084(4) 0.064(4) 0.006(3) 0.008(3) 0.002(4)
C17 0.091(5) 0.076(4) 0.074(4) 0.006(3) 0.024(4) 0.009(4)
C18 0.071(4) 0.057(3) 0.057(3) 0.003(2) 0.019(3) 0.002(2)
C19 0.067(4) 0.060(3) 0.061(3) -0.001(2) 0.009(3) 0.003(2)
C20 0.057(3) 0.050(2) 0.049(3) 0.0028(19) 0.010(2) 0.0004(19)
C21 0.092(6) 0.105(6) 0.095(6) -0.009(5) 0.023(5) 0.002(5)
C22 0.060(3) 0.055(2) 0.046(2) 0.007(2) 0.015(2) 0.004(2)
C23 0.068(3) 0.071(3) 0.059(3) -0.003(3) 0.022(3) -0.002(3)
C24 0.083(5) 0.084(4) 0.064(4) 0.009(3) 0.024(4) 0.002(3)
C25 0.092(5) 0.077(4) 0.068(4) 0.013(3) 0.029(4) 0.003(4)
C26 0.108(7) 0.083(4) 0.098(6) 0.004(4) 0.034(5) -0.012(4)
C27 0.092(5) 0.068(3) 0.067(4) 0.002(3) 0.023(3) -0.002(3)
C28 0.064(3) 0.050(2) 0.051(3) 0.0023(19) 0.019(2) 0.000(2)
C29 0.081(5) 0.068(4) 0.075(4) -0.003(3) 0.026(4) 0.000(3)
C30 0.095(5) 0.096(5) 0.069(4) 0.002(4) 0.032(4) 0.010(4)
C31 0.093(5) 0.073(4) 0.078(4) 0.006(3) 0.033(4) 0.013(3)
C32 0.089(5) 0.080(4) 0.078(5) -0.011(3) 0.023(4) -0.003(3)
C33 0.072(4) 0.068(3) 0.062(3) -0.006(3) 0.022(3) 0.002(3)
C34 0.059(3) 0.054(3) 0.060(3) -0.001(2) 0.014(2) -0.003(2)
C35 0.077(4) 0.066(4) 0.072(4) -0.001(3) 0.020(4) -0.008(3)
C36 0.086(5) 0.063(3) 0.078(4) -0.005(3) 0.022(4) -0.003(3)
C37 0.082(5) 0.076(4) 0.071(4) -0.011(3) 0.024(3) -0.016(4)
C38 0.075(4) 0.079(4) 0.064(3) 0.001(3) 0.012(3) 0.003(3)
C39 0.072(4) 0.070(3) 0.066(3) -0.002(3) 0.014(3) -0.003(3)

loop_
_atom_type_symbol
_atom_type_description
_atom_type_scat_dispersion_real
_atom_type_scat_dispersion_imag
_atom_type_scat_source
C C 0.0033 0.0016 'International Tables Vol C Tables 4.2.6.8 and 6.1.1.4'
H H 0.0000 0.0000 'International Tables Vol C Tables 4.2.6.8 and 6.1.1.4'
Br Br -0.2901 2.4595 'International Tables Vol C Tables 4.2.6.8 and 6.1.1.4'
Cl Cl 0.1484 0.1585 'International Tables Vol C Tables 4.2.6.8 and 6.1.1.4'
N N 0.0061 0.0033 'International Tables Vol C Tables 4.2.6.8 and 6.1.1.4'
P P 0.1023 0.0942 'International Tables Vol C Tables 4.2.6.8 and 6.1.1.4'
Pt Pt -1.7033 8.3905 'International Tables Vol C Tables 4.2.6.8 and 6.1.1.4'

loop_
_geom_angle_atom_site_label_1
_geom_angle_atom_site_label_2
_geom_angle_atom_site_label_3
_geom_angle
C20 Pt1 N1 80.1(2)
C20 Pt1 P1 95.53(16)
N1 Pt1 P1 172.00(14)
C20 Pt1 Br1 171.39(14)
N1 Pt1 Br1 93.27(15)
P1 Pt1 Br1 91.65(5)
C22 P1 C28 102.1(3)
C22 P1 C34 104.0(3)
C28 P1 C34 107.8(3)
C22 P1 Pt1 115.03(19)
C28 P1 Pt1 113.8(2)
C34 P1 Pt1 113.05(19)
C14 N1 C13 117.9(5)
C14 N1 Pt1 114.5(5)
C13 N1 Pt1 127.5(4)
C6 C1 C2 121.1(9)
C6 C1 H1 119.5
C2 C1 H1 119.5
C3 C2 C1 121.5(9)
C3 C2 H2 119.3
C1 C2 H2 119.3
C2 C3 C4 118.6(8)
C2 C3 C21 121.3(8)
C4 C3 C21 120.0(9)
C3 C4 C5 118.9(8)
C3 C4 H4 120.6
C5 C4 H4 120.6
C6 C5 C4 123.0(8)
C6 C5 H5 118.5
C4 C5 H5 118.5
C1 C6 C5 116.7(8)
C1 C6 C7 122.5(8)
C5 C6 C7 120.8(7)
C8 C7 C12 117.7(6)
C8 C7 C6 118.8(6)
C12 C7 C6 123.4(6)
C9 C8 C7 121.1(8)
C9 C8 H8 119.5
C7 C8 H8 119.5
C8 C9 C10 121.3(7)
C8 C9 H9 119.4
C10 C9 H9 119.4
C11 C10 C9 117.0(7)
C11 C10 H10 121.5
C9 C10 H10 121.5
C10 C11 C12 123.7(8)
C10 C11 H11 118.1
C12 C11 H11 118.1
C11 C12 C7 118.8(6)
C11 C12 C13 120.5(7)
C7 C12 C13 120.7(6)
C12 C13 N1 110.9(5)
C12 C13 H13A 109.5
N1 C13 H13A 109.5
C12 C13 H13B 109.5
N1 C13 H13B 109.5
H13A C13 H13B 108.1
N1 C14 C15 118.1(6)
N1 C14 H14 121.0
C15 C14 H14 121.0
C14 C15 C20 118.3(6)
C14 C15 C16 123.2(6)
C20 C15 C16 118.3(6)
C17 C16 C15 120.8(6)
C17 C16 H16 119.6
C15 C16 H16 119.6
C16 C17 C18 116.5(7)
C16 C17 H17 121.7
C18 C17 H17 121.7
C19 C18 C17 127.9(7)
C19 C18 Cl1 116.0(5)
C17 C18 Cl1 116.0(5)
C18 C19 C20 115.0(6)
C18 C19 H19 122.5
C20 C19 H19 122.5
C19 C20 C15 121.3(5)
C19 C20 Pt1 130.1(4)
C15 C20 Pt1 108.4(4)
C3 C21 H21A 109.5
C3 C21 H21B 109.5
H21A C21 H21B 109.5
C3 C21 H21C 109.5
H21A C21 H21C 109.5
H21B C21 H21C 109.5
C27 C22 C23 117.7(5)
C27 C22 P1 121.8(4)
C23 C22 P1 120.4(4)
C24 C23 C22 119.9(6)
C24 C23 H23 120.1
C22 C23 H23 120.1
C25 C24 C23 122.4(7)
C25 C24 H24 118.8
C23 C24 H24 118.8
C24 C25 C26 119.2(7)
C24 C25 H25 120.4
C26 C25 H25 120.4
C27 C26 C25 118.5(7)
C27 C26 H26 120.7
C25 C26 H26 120.7
C26 C27 C22 122.2(7)
C26 C27 H27 118.9
C22 C27 H27 118.9
C33 C28 C29 120.2(5)
C33 C28 P1 117.7(5)
C29 C28 P1 122.1(5)
C30 C29 C28 118.7(7)
C30 C29 H29 120.6
C28 C29 H29 120.6
C29 C30 C31 120.8(8)
C29 C30 H30 119.6
C31 C30 H30 119.6
C32 C31 C30 119.1(7)
C32 C31 H31 120.5
C30 C31 H31 120.5
C31 C32 C33 122.6(8)
C31 C32 H32 118.7
C33 C32 H32 118.7
C28 C33 C32 118.4(7)
C28 C33 H33 120.8
C32 C33 H33 120.8
C35 C34 C39 119.5(6)
C35 C34 P1 119.3(5)
C39 C34 P1 121.2(4)
C34 C35 C36 120.3(7)
C34 C35 H35 119.9
C36 C35 H35 119.9
C37 C36 C35 120.8(6)
C37 C36 H36 119.6
C35 C36 H36 119.6
C36 C37 C38 119.5(7)
C36 C37 H37 120.3
C38 C37 H37 120.3
C37 C38 C39 120.2(7)
C37 C38 H38 119.9
C39 C38 H38 119.9
C38 C39 C34 119.6(6)
C38 C39 H39 120.2
C34 C39 H39 120.2

loop_
_geom_bond_atom_site_label_1
_geom_bond_atom_site_label_2
_geom_bond_distance
Pt1 C20 2.071(6)
Pt1 N1 2.090(5)
Pt1 P1 2.2427(16)
Pt1 Br1 2.5021(12)
P1 C22 1.815(5)
P1 C28 1.822(6)
P1 C34 1.823(6)
Cl1 C18 1.746(7)
N1 C14 1.259(8)
N1 C13 1.537(9)
C1 C6 1.356(12)
C1 C2 1.406(12)
C1 H1 0.9300
C2 C3 1.370(13)
C2 H2 0.9300
C3 C4 1.380(12)
C3 C21 1.526(12)
C4 C5 1.397(10)
C4 H4 0.9300
C5 C6 1.395(10)
C5 H5 0.9300
C6 C7 1.493(10)
C7 C8 1.387(11)
C7 C12 1.427(9)
C8 C9 1.377(13)
C8 H8 0.9300
C9 C10 1.398(13)
C9 H9 0.9300
C10 C11 1.364(12)
C10 H10 0.9300
C11 C12 1.372(10)
C11 H11 0.9300
C12 C13 1.493(8)
C13 H13A 0.9700
C13 H13B 0.9700
C14 C15 1.402(9)
C14 H14 0.9300
C15 C20 1.433(8)
C15 C16 1.435(9)
C16 C17 1.363(10)
C16 H16 0.9300
C17 C18 1.399(10)
C17 H17 0.9300
C18 C19 1.355(9)
C19 C20 1.406(10)
C19 H19 0.9300
C21 H21A 0.9600
C21 H21B 0.9600
C21 H21C 0.9600
C22 C27 1.395(8)
C22 C23 1.414(8)
C23 C24 1.385(9)
C23 H23 0.9300
C24 C25 1.361(9)
C24 H24 0.9300
C25 C26 1.421(11)
C25 H25 0.9300
C26 C27 1.395(11)
C26 H26 0.9300
C27 H27 0.9300
C28 C33 1.381(8)
C28 C29 1.401(10)
C29 C30 1.386(10)
C29 H29 0.9300
C30 C31 1.399(12)
C30 H30 0.9300
C31 C32 1.325(13)
C31 H31 0.9300
C32 C33 1.404(10)
C32 H32 0.9300
C33 H33 0.9300
C34 C35 1.380(7)
C34 C39 1.404(9)
C35 C36 1.393(10)
C35 H35 0.9300
C36 C37 1.373(10)
C36 H36 0.9300
C37 C38 1.394(10)
C37 H37 0.9300
C38 C39 1.395(10)
C38 H38 0.9300
C39 H39 0.9300
